data_1100019
loop_
_publ_author_name
'Wright, A F'
'Lehmann, M S'

_journal_name_full 'Journal of Solid State Chemistry'
_journal_page_first 371
_journal_page_last 380
_journal_paper_doi 10.1016/0022-4596(81)90449-7
_journal_volume 36
_journal_year 1981
_chemical_formula_sum 'O2 Si'
_chemical_name_mineral 'Quartz high'
_chemical_name_systematic 'Silicon oxide'
_space_group_IT_number 180
_symmetry_cell_setting hexagonal
_symmetry_Int_Tables_number 180
_symmetry_space_group_name_Hall 'P 62 2 (0 0 4)'
_symmetry_space_group_name_H-M 'P 62 2 2'
_cell_angle_alpha 90
_cell_angle_beta 90
_cell_angle_gamma 120
_cell_formula_units_Z 3
_cell_length_a 4.9977
_cell_length_b 4.9977
_cell_length_c 5.4601
_cell_volume 118.1
_cod_database_code 1100019

loop_
_symmetry_equiv_pos_as_xyz
x,y,z
-y,x-y,2/3+z
y-x,-x,1/3+z
-x,-y,z
y,y-x,2/3+z
x-y,x,1/3+z
y,x,2/3-z
x-y,-y,-z
-x,y-x,1/3-z
-y,-x,2/3-z
y-x,y,-z
x,x-y,1/3-z

loop_
_atom_site_label
_atom_site_type_symbol
_atom_site_symmetry_multiplicity
_atom_site_Wyckoff_symbol
_atom_site_fract_x
_atom_site_fract_y
_atom_site_fract_z
_atom_site_occupancy
_atom_site_attached_hydrogens
_atom_site_calc_flag
Si1 Si4+ 3 c 0.5 0. 0. 1. 0 d
O1 O2- 12 k 0.4164(3) 0.2381(11) 0.1419(10) 0.5 0 d

loop_
_atom_type_symbol
_atom_type_oxidation_number
Si4+ 4.000
O2- -2.000
